data_2203526
loop_
_publ_author_name
'Lu, Liping'
'Qin, Shidong'
'Zhu, Miaoli'
'Yang, Pin'

_publ_section_title
;4-Dimethylamino-6-(1-methyl-4-nitro-1<i>H</i>-pyrrol-2-yl)-1,3,5-triazine-2-amine
 dimethylformamide solvate
;
_journal_issue 4
_journal_name_full 'Acta Crystallographica Section E'
_journal_page_first o583
_journal_page_last o585
_journal_paper_doi 10.1107/S160053680400515X
_journal_volume 60
_journal_year 2004
_chemical_formula_iupac 'C10 H13 N7 O2 , C3 H7 N O'
_chemical_formula_moiety 'C10 H13 N7 O2 , C3 H7 N O'
_chemical_formula_sum 'C13 H20 N8 O3'
_chemical_formula_weight 336.37
_chemical_name_systematic
;
4-Dimethylamino-6-(1-methyl-4-nitro-1H-pyrrol-2-yl)-1,3,5-triazine-2-amine
dimethylformamide solvate
;
_space_group_IT_number 60
_symmetry_cell_setting orthorhombic
_symmetry_space_group_name_Hall '-P 2n 2ab'
_symmetry_space_group_name_H-M 'P b c n'
_atom_sites_solution_hydrogens geom
_atom_sites_solution_primary direct
_atom_sites_solution_secondary difmap
_audit_creation_method SHELXL97
_cell_angle_alpha 90.00
_cell_angle_beta 90.00
_cell_angle_gamma 90.00
_cell_formula_units_Z 8
_cell_length_a 15.810(3)
_cell_length_b 7.299(2)
_cell_length_c 28.550(6)
_cell_measurement_reflns_used 18161
_cell_measurement_temperature 173(2)
_cell_measurement_theta_max 24.46
_cell_measurement_theta_min 2.57
_cell_volume 3294.6(13)
_computing_cell_refinement 'SAINT (Bruker, 2000)'
_computing_data_collection 'SMART (Bruker, 2000)'
_computing_data_reduction SAINT
_computing_molecular_graphics 'SHELXTL/PC (Sheldrick, 1999)'
_computing_publication_material SHELXTL/PC
_computing_structure_refinement 'SHELXL97 (Sheldrick, 1997)'
_computing_structure_solution 'SHELXS97 (Sheldrick, 1997)'
_diffrn_ambient_temperature 173(2)
_diffrn_measured_fraction_theta_full 0.998
_diffrn_measured_fraction_theta_max 0.998
_diffrn_measurement_device_type 'Bruker SMART 1K CCD area-detector'
_diffrn_measurement_method '\f and \w'
_diffrn_radiation_monochromator graphite
_diffrn_radiation_source 'fine-focus sealed tube'
_diffrn_radiation_type MoK\a
_diffrn_radiation_wavelength 0.71073
_diffrn_reflns_av_R_equivalents 0.0548
_diffrn_reflns_av_sigmaI/netI 0.0494
_diffrn_reflns_limit_h_max 18
_diffrn_reflns_limit_h_min -18
_diffrn_reflns_limit_k_max 4
_diffrn_reflns_limit_k_min -8
_diffrn_reflns_limit_l_max 33
_diffrn_reflns_limit_l_min -33
_diffrn_reflns_number 14666
_diffrn_reflns_theta_full 25.01
_diffrn_reflns_theta_max 25.01
_diffrn_reflns_theta_min 1.43
_diffrn_standards_decay_% 0
_diffrn_standards_interval_count 0
_diffrn_standards_interval_time 0
_diffrn_standards_number 0
_exptl_absorpt_coefficient_mu 0.101
_exptl_absorpt_correction_T_max 0.9801
_exptl_absorpt_correction_T_min 0.9703
_exptl_absorpt_correction_type multi-scan
_exptl_absorpt_process_details '(SADABS; Sheldrick, 2000)'
_exptl_crystal_colour colourless
_exptl_crystal_density_diffrn 1.356
_exptl_crystal_density_meas ?
_exptl_crystal_density_method .
_exptl_crystal_description pillar
_exptl_crystal_F_000 1424
_exptl_crystal_size_max 0.30
_exptl_crystal_size_mid 0.30
_exptl_crystal_size_min 0.20
_refine_diff_density_max 0.189
_refine_diff_density_min -0.171
_refine_ls_extinction_method none
_refine_ls_goodness_of_fit_ref 1.167
_refine_ls_hydrogen_treatment constr
_refine_ls_matrix_type full
_refine_ls_number_parameters 222
_refine_ls_number_reflns 2905
_refine_ls_number_restraints 0
_refine_ls_restrained_S_all 1.167
_refine_ls_R_factor_all 0.0975
_refine_ls_R_factor_gt 0.0669
_refine_ls_shift/su_max 0.000
_refine_ls_shift/su_mean 0.000
_refine_ls_structure_factor_coef Fsqd
_refine_ls_weighting_details 'calc w = 1/[\s^2^(Fo^2^)+(0.0562P)^2^] where P=(Fo^2^+2Fc^2^)/3'
_refine_ls_weighting_scheme calc
_refine_ls_wR_factor_gt 0.1303
_refine_ls_wR_factor_ref 0.1434
_reflns_number_gt 2217
_reflns_number_total 2905
_reflns_threshold_expression I>2\s(I)
_cod_data_source_file ww6174.cif
_cod_data_source_block I
_cod_depositor_comments
;
The following automatic conversions were performed:
'_symmetry_cell_setting' value 'Orthorhombic' changed to 'orthorhombic'
according to '/home/saulius/struct/CIF-dictionaries/cif_core.dic'
dictionary named 'cif_core.dic' version 2.4.1 from 2010-06-29.

Automatic conversion script
Id: cif_fix_enum 1527 2010-12-29 10:47:43Z saulius 

The following automatic conversions were performed:

'_symmetry_cell_setting' value 'Orthorhombic' changed to
'orthorhombic' according to
/home/saulius/struct/CIF-dictionaries/cif_core.dic dictionary named
'cif_core.dic' version 2.4.1 from 2010-06-29.

Automatic conversion script
Id: cif_fix_values 1715 2011-07-08 13:25:40Z adriana 
;
_cod_original_cell_volume 3294.6(12)
_cod_database_code 2203526
_cod_database_fobs_code 2203526

loop_
_symmetry_equiv_pos_as_xyz
'x, y, z'
'-x+1/2, -y+1/2, z+1/2'
'-x, y, -z+1/2'
'x+1/2, -y+1/2, -z'
'-x, -y, -z'
'x-1/2, y-1/2, -z-1/2'
'x, -y, z-1/2'
'-x-1/2, y-1/2, z'

loop_
_atom_site_label
_atom_site_fract_x
_atom_site_fract_y
_atom_site_fract_z
_atom_site_U_iso_or_equiv
_atom_site_adp_type
_atom_site_calc_flag
_atom_site_refinement_flags
_atom_site_occupancy
_atom_site_type_symbol
C1 0.62007(16) 0.1932(4) 0.31265(11) 0.0381(8) Uani d . 1 C
H1A 0.6111 0.1106 0.2861 0.057 Uiso calc R 1 H
H1B 0.6149 0.3205 0.3021 0.057 Uiso calc R 1 H
H1C 0.5776 0.1686 0.3368 0.057 Uiso calc R 1 H
C2 0.78395(15) 0.1916(4) 0.31093(9) 0.0258(6) Uani d . 1 C
C3 0.84463(18) 0.1432(4) 0.34253(9) 0.0305(7) Uani d . 1 C
H3 0.9041 0.1487 0.3379 0.037 Uiso calc R 1 H
C4 0.80301(18) 0.0843(4) 0.38281(9) 0.0318(7) Uani d . 1 C
C5 0.71725(18) 0.0978(4) 0.37558(10) 0.0336(7) Uani d . 1 C
H5 0.6742 0.0665 0.3974 0.040 Uiso calc R 1 H
C6 0.79611(16) 0.2581(3) 0.26292(9) 0.0256(6) Uani d . 1 C
C7 0.88620(16) 0.3339(4) 0.20478(9) 0.0276(6) Uani d . 1 C
C8 0.74578(16) 0.3543(4) 0.19328(9) 0.0284(6) Uani d . 1 C
C9 0.59259(16) 0.3597(4) 0.18197(11) 0.0436(8) Uani d . 1 C
H9A 0.5835 0.2270 0.1836 0.065 Uiso calc R 1 H
H9B 0.5523 0.4136 0.1598 0.065 Uiso calc R 1 H
H9C 0.5841 0.4137 0.2130 0.065 Uiso calc R 1 H
C10 0.6897(2) 0.4592(5) 0.11834(10) 0.0476(9) Uani d . 1 C
H10A 0.7450 0.5185 0.1151 0.071 Uiso calc R 1 H
H10B 0.6450 0.5471 0.1106 0.071 Uiso calc R 1 H
H10C 0.6865 0.3544 0.0970 0.071 Uiso calc R 1 H
C11 0.97774(19) 0.5928(5) 0.06801(10) 0.0440(8) Uani d . 1 C
H11 0.9925 0.7189 0.0674 0.053 Uiso calc R 1 H
C12 0.8752(2) 0.6699(6) 0.00862(12) 0.0776(13) Uani d . 1 C
H12A 0.8146 0.6719 0.0159 0.116 Uiso calc R 1 H
H12B 0.8833 0.6327 -0.0241 0.116 Uiso calc R 1 H
H12C 0.8991 0.7924 0.0133 0.116 Uiso calc R 1 H
C13 0.8919(2) 0.3509(6) 0.03730(14) 0.0783(13) Uani d . 1 C
H13A 0.8897 0.3105 0.0046 0.117 Uiso calc R 1 H
H13B 0.8358 0.3376 0.0515 0.117 Uiso calc R 1 H
H13C 0.9327 0.2758 0.0546 0.117 Uiso calc R 1 H
N1 0.70544(13) 0.1631(3) 0.33216(8) 0.0301(6) Uani d . 1 N
N2 0.84171(18) 0.0130(3) 0.42392(9) 0.0439(7) Uani d . 1 N
N3 0.87698(13) 0.2760(3) 0.24960(8) 0.0285(6) Uani d . 1 N
N4 0.96537(13) 0.3498(3) 0.18872(8) 0.0352(6) Uani d . 1 N
H4A 0.9744 0.3868 0.1598 0.042 Uiso calc R 1 H
H4B 1.0084 0.3233 0.2071 0.042 Uiso calc R 1 H
N5 0.82337(14) 0.3762(3) 0.17528(7) 0.0306(6) Uani d . 1 N
N6 0.72847(13) 0.2928(3) 0.23707(8) 0.0291(6) Uani d . 1 N
N7 0.67880(14) 0.3964(3) 0.16616(8) 0.0363(6) Uani d . 1 N
N8 0.91750(15) 0.5408(4) 0.03915(8) 0.0427(7) Uani d . 1 N
O1 0.79633(15) -0.0292(3) 0.45756(8) 0.0619(7) Uani d . 1 O
O2 0.91967(15) -0.0028(3) 0.42423(8) 0.0585(7) Uani d . 1 O
O3 1.01650(14) 0.4969(3) 0.09527(7) 0.0549(7) Uani d . 1 O

loop_
_atom_site_aniso_label
_atom_site_aniso_U_11
_atom_site_aniso_U_22
_atom_site_aniso_U_33
_atom_site_aniso_U_12
_atom_site_aniso_U_13
_atom_site_aniso_U_23
C1 0.0240(15) 0.0416(19) 0.0486(19) -0.0024(14) 0.0048(14) -0.0071(16)
C2 0.0239(14) 0.0230(15) 0.0306(15) -0.0025(12) 0.0019(12) -0.0042(13)
C3 0.0313(16) 0.0280(16) 0.0322(15) -0.0005(13) 0.0041(13) -0.0027(13)
C4 0.0390(17) 0.0279(17) 0.0286(16) 0.0000(14) -0.0007(13) -0.0025(13)
C5 0.0424(18) 0.0275(17) 0.0309(16) -0.0044(14) 0.0119(14) -0.0010(14)
C6 0.0265(15) 0.0177(14) 0.0326(16) -0.0009(12) 0.0019(13) -0.0052(12)
C7 0.0280(15) 0.0261(16) 0.0287(15) -0.0028(13) 0.0034(12) -0.0037(13)
C8 0.0293(15) 0.0237(15) 0.0321(15) -0.0010(13) -0.0033(13) -0.0035(13)
C9 0.0292(16) 0.045(2) 0.057(2) 0.0007(15) -0.0130(15) 0.0009(17)
C10 0.049(2) 0.052(2) 0.0428(19) 0.0042(17) -0.0154(15) 0.0020(17)
C11 0.0414(19) 0.059(2) 0.0319(17) -0.0093(17) 0.0039(15) -0.0020(17)
C12 0.083(3) 0.111(4) 0.040(2) 0.033(3) -0.012(2) -0.006(2)
C13 0.076(3) 0.082(3) 0.077(3) -0.037(2) 0.007(2) -0.013(2)
N1 0.0308(13) 0.0269(13) 0.0327(14) -0.0029(11) 0.0051(10) -0.0053(11)
N2 0.0554(18) 0.0352(16) 0.0410(16) 0.0006(14) -0.0020(14) 0.0023(13)
N3 0.0269(13) 0.0308(14) 0.0278(13) -0.0008(11) 0.0021(10) -0.0021(11)
N4 0.0292(13) 0.0455(16) 0.0308(13) -0.0003(12) 0.0001(11) 0.0066(12)
N5 0.0313(13) 0.0294(14) 0.0310(13) -0.0023(11) -0.0027(11) -0.0003(11)
N6 0.0262(12) 0.0275(13) 0.0337(14) -0.0014(10) -0.0006(10) -0.0005(11)
N7 0.0315(14) 0.0381(15) 0.0394(15) -0.0023(11) -0.0091(11) 0.0034(12)
N8 0.0384(15) 0.061(2) 0.0286(13) -0.0056(14) -0.0064(12) -0.0026(13)
O1 0.0750(17) 0.0740(18) 0.0367(13) -0.0099(14) 0.0072(12) 0.0170(13)
O2 0.0563(16) 0.0642(17) 0.0549(15) 0.0149(14) -0.0095(12) 0.0121(13)
O3 0.0498(14) 0.0819(19) 0.0331(12) -0.0004(13) -0.0078(10) 0.0095(13)

loop_
_atom_type_symbol
_atom_type_description
_atom_type_scat_dispersion_real
_atom_type_scat_dispersion_imag
_atom_type_scat_source
C C 0.0033 0.0016 'International Tables Vol C Tables 4.2.6.8 and 6.1.1.4'
H H 0.0000 0.0000 'International Tables Vol C Tables 4.2.6.8 and 6.1.1.4'
N N 0.0061 0.0033 'International Tables Vol C Tables 4.2.6.8 and 6.1.1.4'
O O 0.0106 0.0060 'International Tables Vol C Tables 4.2.6.8 and 6.1.1.4'

loop_
_geom_angle_atom_site_label_1
_geom_angle_atom_site_label_2
_geom_angle_atom_site_label_3
_geom_angle
_geom_angle_publ_flag
N1 C1 H1A 109.5 ?
N1 C1 H1B 109.5 ?
H1A C1 H1B 109.5 ?
N1 C1 H1C 109.5 ?
H1A C1 H1C 109.5 ?
H1B C1 H1C 109.5 ?
C3 C2 N1 107.4(2) y
C3 C2 C6 127.7(2) y
N1 C2 C6 124.8(2) y
C2 C3 C4 107.1(2) y
C2 C3 H3 126.5 ?
C4 C3 H3 126.5 ?
C5 C4 C3 108.7(2) y
C5 C4 N2 125.0(3) y
C3 C4 N2 126.2(3) y
N1 C5 C4 107.5(2) y
N1 C5 H5 126.2 ?
C4 C5 H5 126.2 ?
N6 C6 N3 126.4(2) y
N6 C6 C2 118.6(2) y
N3 C6 C2 115.0(2) y
N4 C7 N5 117.3(2) y
N4 C7 N3 116.8(2) y
N5 C7 N3 125.9(2) y
N5 C8 N7 118.2(2) y
N5 C8 N6 125.3(2) y
N7 C8 N6 116.5(2) y
N7 C9 H9A 109.5 ?
N7 C9 H9B 109.5 ?
H9A C9 H9B 109.5 ?
N7 C9 H9C 109.5 ?
H9A C9 H9C 109.5 ?
H9B C9 H9C 109.5 ?
N7 C10 H10A 109.5 ?
N7 C10 H10B 109.5 ?
H10A C10 H10B 109.5 ?
N7 C10 H10C 109.5 ?
H10A C10 H10C 109.5 ?
H10B C10 H10C 109.5 ?
O3 C11 N8 127.0(3) ?
O3 C11 H11 116.5 ?
N8 C11 H11 116.5 ?
N8 C12 H12A 109.5 ?
N8 C12 H12B 109.5 ?
H12A C12 H12B 109.5 ?
N8 C12 H12C 109.5 ?
H12A C12 H12C 109.5 ?
H12B C12 H12C 109.5 ?
N8 C13 H13A 109.5 ?
N8 C13 H13B 109.5 ?
H13A C13 H13B 109.5 ?
N8 C13 H13C 109.5 ?
H13A C13 H13C 109.5 ?
H13B C13 H13C 109.5 ?
C5 N1 C2 109.3(2) y
C5 N1 C1 121.9(2) y
C2 N1 C1 128.8(2) y
O1 N2 O2 123.3(3) y
O1 N2 C4 118.8(3) y
O2 N2 C4 117.9(3) y
C6 N3 C7 113.6(2) y
C7 N4 H4A 120.0 ?
C7 N4 H4B 120.0 ?
H4A N4 H4B 120.0 ?
C7 N5 C8 114.3(2) y
C6 N6 C8 114.5(2) y
C8 N7 C10 121.3(2) y
C8 N7 C9 120.9(2) y
C10 N7 C9 117.4(2) y
C11 N8 C13 120.2(3) ?
C11 N8 C12 121.6(3) ?
C13 N8 C12 118.2(3) ?

loop_
_geom_bond_atom_site_label_1
_geom_bond_atom_site_label_2
_geom_bond_distance
_geom_bond_publ_flag
C1 N1 1.476(3) y
C1 H1A 0.9800 ?
C1 H1B 0.9800 ?
C1 H1C 0.9800 ?
C2 C3 1.364(4) y
C2 N1 1.397(3) y
C2 C6 1.467(4) y
C3 C4 1.393(4) y
C3 H3 0.9500 ?
C4 C5 1.375(4) y
C4 N2 1.422(4) y
C5 N1 1.341(3) y
C5 H5 0.9500 ?
C6 N6 1.324(3) y
C6 N3 1.340(3) y
C7 N4 1.338(3) y
C7 N5 1.338(3) y
C7 N3 1.355(3) y
C8 N5 1.340(3) y
C8 N7 1.347(3) y
C8 N6 1.356(3) y
C9 N7 1.461(3) y
C9 H9A 0.9800 ?
C9 H9B 0.9800 ?
C9 H9C 0.9800 ?
C10 N7 1.451(4) y
C10 H10A 0.9800 ?
C10 H10B 0.9800 ?
C10 H10C 0.9800 ?
C11 O3 1.213(3) ?
C11 N8 1.315(4) ?
C11 H11 0.9500 ?
C12 N8 1.447(4) ?
C12 H12A 0.9800 ?
C12 H12B 0.9800 ?
C12 H12C 0.9800 ?
C13 N8 1.445(4) ?
C13 H13A 0.9800 ?
C13 H13B 0.9800 ?
C13 H13C 0.9800 ?
N2 O1 1.238(3) ?
N2 O2 1.238(3) ?
N4 H4A 0.8800 ?
N4 H4B 0.8800 ?

loop_
_geom_hbond_atom_site_label_D
_geom_hbond_atom_site_label_H
_geom_hbond_atom_site_label_A
_geom_hbond_site_symmetry_A
_geom_hbond_distance_DH
_geom_hbond_distance_HA
_geom_hbond_distance_DA
_geom_hbond_angle_DHA
_geom_hbond_publ_flag
N4 H4A O3 . 0.88 2.12 2.987(3) 170 y
N4 H4B N3 3_755 0.88 2.22 3.099(3) 175 y

loop_
_geom_torsion_atom_site_label_1
_geom_torsion_atom_site_label_2
_geom_torsion_atom_site_label_3
_geom_torsion_atom_site_label_4
_geom_torsion
N1 C2 C3 C4 0.4(3)
C6 C2 C3 C4 -178.4(3)
C2 C3 C4 C5 -0.2(3)
C2 C3 C4 N2 176.8(3)
C3 C4 C5 N1 0.0(3)
N2 C4 C5 N1 -177.1(3)
C3 C2 C6 N6 177.9(3)
N1 C2 C6 N6 -0.7(4)
C3 C2 C6 N3 -1.6(4)
N1 C2 C6 N3 179.9(2)
C4 C5 N1 C2 0.2(3)
C4 C5 N1 C1 179.5(2)
C3 C2 N1 C5 -0.4(3)
C6 C2 N1 C5 178.4(2)
C3 C2 N1 C1 -179.5(2)
C6 C2 N1 C1 -0.7(4)
C5 C4 N2 O1 -5.4(4)
C3 C4 N2 O1 178.0(3)
C5 C4 N2 O2 175.0(3)
C3 C4 N2 O2 -1.6(4)
N6 C6 N3 C7 -0.8(4)
C2 C6 N3 C7 178.7(2)
N4 C7 N3 C6 -178.2(2)
N5 C7 N3 C6 1.8(4)
N4 C7 N5 C8 178.9(2)
N3 C7 N5 C8 -1.0(4)
N7 C8 N5 C7 179.0(2)
N6 C8 N5 C7 -0.9(4)
N3 C6 N6 C8 -0.8(4)
C2 C6 N6 C8 179.7(2)
N5 C8 N6 C6 1.8(4)
N7 C8 N6 C6 -178.2(2)
N5 C8 N7 C10 1.6(4)
N6 C8 N7 C10 -178.5(3)
N5 C8 N7 C9 174.2(2)
N6 C8 N7 C9 -5.8(4)
O3 C11 N8 C13 -0.8(5)
O3 C11 N8 C12 179.2(3)

loop_
_cod_related_entry_id
_cod_related_entry_database
_cod_related_entry_code
1 ChemSpider 21130920
